data_7033253
loop_
_publ_author_name
'Alves, Luis G.'
'Madeira, Filipe'
'Munh\'a, Rui F'
'Barroso, S\'onia'
'Veiros, Luis F.'
'Martins, Ana M.'

_publ_section_title
;
 Reactions of heteroallenes with cyclam-based Zr(IV) complexes.
;
_journal_issue 3
_journal_name_full 'Dalton transactions (Cambridge, England : 2003)'
_journal_page_first 1441
_journal_page_last 1455
_journal_paper_doi 10.1039/c4dt02851a
_journal_volume 44
_journal_year 2015
_chemical_formula_moiety 'C43 H70 N6 O2 Zr'
_chemical_formula_sum 'C43 H70 N6 O2 Zr'
_chemical_formula_weight 794.27
_chemical_name_systematic
;
 ?
;
_space_group_IT_number 2
_symmetry_cell_setting triclinic
_symmetry_space_group_name_Hall '-P 1'
_symmetry_space_group_name_H-M 'P -1'
_atom_sites_solution_hydrogens geom
_atom_sites_solution_primary direct
_atom_sites_solution_secondary difmap
_audit_creation_method SHELXL-97
_cell_angle_alpha 78.088(2)
_cell_angle_beta 79.204(1)
_cell_angle_gamma 78.610(2)
_cell_formula_units_Z 2
_cell_length_a 12.9434(4)
_cell_length_b 13.0067(4)
_cell_length_c 13.2036(4)
_cell_measurement_reflns_used 5006
_cell_measurement_temperature 150(2)
_cell_measurement_theta_max 24.83
_cell_measurement_theta_min 2.44
_cell_volume 2107.10(11)
_computing_cell_refinement 'Bruker SAINT'
_computing_data_collection 'Bruker APEX2'
_computing_data_reduction 'Bruker SAINT'
_computing_molecular_graphics 'Bruker SHELXTL'
_computing_publication_material 'Bruker SHELXTL'
_computing_structure_refinement 'SHELXL-97 (Sheldrick, 2008)'
_computing_structure_solution 'SHELXS-97 (Sheldrick, 2008)'
_diffrn_ambient_temperature 150(2)
_diffrn_measured_fraction_theta_full 0.987
_diffrn_measured_fraction_theta_max 0.987
_diffrn_measurement_device_type 'Bruker APEX-II CCD'
_diffrn_measurement_method 'phi and omega scans'
_diffrn_radiation_monochromator graphite
_diffrn_radiation_source 'fine-focus sealed tube'
_diffrn_radiation_type MoK\a
_diffrn_radiation_wavelength 0.71073
_diffrn_reflns_av_R_equivalents 0.0458
_diffrn_reflns_av_unetI/netI 0.0629
_diffrn_reflns_limit_h_max 15
_diffrn_reflns_limit_h_min -14
_diffrn_reflns_limit_k_max 14
_diffrn_reflns_limit_k_min -15
_diffrn_reflns_limit_l_max 15
_diffrn_reflns_limit_l_min -15
_diffrn_reflns_number 23097
_diffrn_reflns_theta_full 25.07
_diffrn_reflns_theta_max 25.07
_diffrn_reflns_theta_min 2.10
_exptl_absorpt_coefficient_mu 0.303
_exptl_absorpt_correction_T_max 0.9419
_exptl_absorpt_correction_T_min 0.9419
_exptl_absorpt_correction_type multi-scan
_exptl_absorpt_process_details SADABS
_exptl_crystal_colour colourless
_exptl_crystal_density_diffrn 1.252
_exptl_crystal_density_method 'not measured'
_exptl_crystal_description block
_exptl_crystal_F_000 852
_exptl_crystal_size_max 0.20
_exptl_crystal_size_mid 0.20
_exptl_crystal_size_min 0.20
_refine_diff_density_max 0.342
_refine_diff_density_min -0.331
_refine_diff_density_rms 0.063
_refine_ls_extinction_method none
_refine_ls_goodness_of_fit_ref 1.012
_refine_ls_hydrogen_treatment constr
_refine_ls_matrix_type full
_refine_ls_number_parameters 473
_refine_ls_number_reflns 7392
_refine_ls_number_restraints 0
_refine_ls_restrained_S_all 1.012
_refine_ls_R_factor_all 0.0606
_refine_ls_R_factor_gt 0.0369
_refine_ls_shift/su_max 0.001
_refine_ls_shift/su_mean 0.000
_refine_ls_structure_factor_coef Fsqd
_refine_ls_weighting_details 'calc w=1/[\s^2^(Fo^2^)+(0.0355P)^2^+0.0372P] where P=(Fo^2^+2Fc^2^)/3'
_refine_ls_weighting_scheme calc
_refine_ls_wR_factor_gt 0.0745
_refine_ls_wR_factor_ref 0.0796
_reflns_number_gt 5632
_reflns_number_total 7392
_reflns_threshold_expression >2\s(I)
_cod_data_source_file c4dt02851a2.cif
_cod_data_source_block fm81_tricp1
_cod_depositor_comments
;
The following automatic conversions were performed:

'_symmetry_cell_setting' value 'Triclinic' changed to 'triclinic'
according to
/usr/data/users/saulius/crontab/automatic-downloads/rss-feeds/RSC/lib/dictionaries/cif_core.dic
dictionary named 'cif_core.dic' version 2.4.2 from 2011-04-26.

Automatic conversion script
Id: cif_fix_values 2935 2014-11-11 08:27:57Z andrius 

 Adding full bibliography for 7033252--7033255.cif.
;
_cod_original_cell_volume 2107.11(11)
_cod_original_sg_symbol_H-M P-1
_cod_database_code 7033253

loop_
_symmetry_equiv_pos_as_xyz
'x, y, z'
'-x, -y, -z'

loop_
_atom_site_label
_atom_site_type_symbol
_atom_site_fract_x
_atom_site_fract_y
_atom_site_fract_z
_atom_site_U_iso_or_equiv
_atom_site_adp_type
_atom_site_occupancy
_atom_site_symmetry_multiplicity
_atom_site_calc_flag
_atom_site_refinement_flags
Zr1 Zr 0.239546(19) 0.751480(19) 0.288844(19) 0.01692(8) Uani 1 1 d .
O2 O 0.10384(12) 0.71602(13) 0.36447(12) 0.0231(4) Uani 1 1 d .
O1 O 0.33524(13) 0.64884(13) 0.37193(13) 0.0260(4) Uani 1 1 d .
N5 N 0.26018(15) 0.65569(14) 0.16103(15) 0.0180(5) Uani 1 1 d .
N2 N 0.23890(15) 0.89226(15) 0.34193(15) 0.0201(5) Uani 1 1 d .
N6 N 0.15261(16) 0.70967(16) 0.01673(16) 0.0232(5) Uani 1 1 d .
N4 N 0.16614(15) 0.82543(15) 0.12691(15) 0.0175(5) Uani 1 1 d .
C31 C 0.19505(19) 0.71626(18) 0.09493(19) 0.0188(5) Uani 1 1 d .
N3 N -0.01059(15) 1.00440(15) 0.25056(15) 0.0204(5) Uani 1 1 d .
N1 N 0.40128(15) 0.82758(15) 0.19289(15) 0.0193(5) Uani 1 1 d .
C9 C 0.33359(18) 0.8836(2) 0.01662(19) 0.0233(6) Uani 1 1 d .
H9A H 0.3567 0.9267 -0.0520 0.028 Uiso 1 1 calc R
H9B H 0.3595 0.8077 0.0116 0.028 Uiso 1 1 calc R
C17 C 0.63164(19) 0.78961(18) 0.01498(19) 0.0221(6) Uani 1 1 d .
H17 H 0.5833 0.7920 -0.0317 0.026 Uiso 1 1 calc R
C2 C 0.33156(19) 0.9459(2) 0.3232(2) 0.0264(6) Uani 1 1 d .
H2A H 0.3446 0.9604 0.3901 0.032 Uiso 1 1 calc R
H2B H 0.3183 1.0147 0.2752 0.032 Uiso 1 1 calc R
C38 C 0.16633(18) 0.61786(19) -0.03416(19) 0.0205(6) Uani 1 1 d .
H38 H 0.1671 0.5517 0.0202 0.025 Uiso 1 1 calc R
C8 C 0.21288(18) 0.90192(19) 0.03838(18) 0.0206(6) Uani 1 1 d .
H8A H 0.1876 0.9749 0.0535 0.025 Uiso 1 1 calc R
H8B H 0.1857 0.8979 -0.0257 0.025 Uiso 1 1 calc R
C33 C 0.40129(19) 0.49537(19) 0.1888(2) 0.0275(6) Uani 1 1 d .
H33A H 0.4031 0.5073 0.2600 0.033 Uiso 1 1 calc R
H33B H 0.4551 0.5329 0.1394 0.033 Uiso 1 1 calc R
C24 C -0.1915(2) 0.9199(2) 0.3839(2) 0.0302(7) Uani 1 1 d .
H24 H -0.1215 0.8844 0.3935 0.036 Uiso 1 1 calc R
C19 C -0.20518(19) 1.0187(2) 0.3211(2) 0.0238(6) Uani 1 1 d .
C5 C 0.07884(19) 1.0600(2) 0.24609(19) 0.0229(6) Uani 1 1 d .
H5A H 0.0612 1.1348 0.2110 0.027 Uiso 1 1 calc R
H5B H 0.1428 1.0258 0.2037 0.027 Uiso 1 1 calc R
C7 C 0.04593(18) 0.85452(18) 0.14188(19) 0.0198(6) Uani 1 1 d .
H7A H 0.0180 0.8068 0.2055 0.024 Uiso 1 1 calc R
H7B H 0.0217 0.8362 0.0820 0.024 Uiso 1 1 calc R
C4 C 0.1038(2) 1.05816(19) 0.3543(2) 0.0259(6) Uani 1 1 d .
H4A H 0.0380 1.0858 0.3989 0.031 Uiso 1 1 calc R
H4B H 0.1566 1.1055 0.3487 0.031 Uiso 1 1 calc R
C1 C 0.42821(19) 0.8751(2) 0.2754(2) 0.0243(6) Uani 1 1 d .
H1A H 0.4856 0.9177 0.2448 0.029 Uiso 1 1 calc R
H1B H 0.4549 0.8176 0.3308 0.029 Uiso 1 1 calc R
C3 C 0.14799(19) 0.94564(19) 0.40562(19) 0.0243(6) Uani 1 1 d .
H3A H 0.1695 0.9493 0.4727 0.029 Uiso 1 1 calc R
H3B H 0.0904 0.9021 0.4219 0.029 Uiso 1 1 calc R
C37 C 0.2085(2) 0.47966(19) 0.2310(2) 0.0283(6) Uani 1 1 d .
H37A H 0.1373 0.5089 0.2106 0.034 Uiso 1 1 calc R
H37B H 0.2058 0.4891 0.3041 0.034 Uiso 1 1 calc R
C12 C 0.59816(18) 0.76786(18) 0.1217(2) 0.0208(6) Uani 1 1 d .
C6 C -0.00898(19) 0.96732(19) 0.15223(19) 0.0214(6) Uani 1 1 d .
H6A H 0.0257 1.0167 0.0944 0.026 Uiso 1 1 calc R
H6B H -0.0838 0.9741 0.1412 0.026 Uiso 1 1 calc R
C43 C 0.27042(19) 0.6088(2) -0.11159(19) 0.0240(6) Uani 1 1 d .
H43A H 0.2713 0.6756 -0.1635 0.029 Uiso 1 1 calc R
H43B H 0.3315 0.5992 -0.0734 0.029 Uiso 1 1 calc R
C39 C 0.07306(19) 0.6298(2) -0.0932(2) 0.0251(6) Uani 1 1 d .
H39A H 0.0696 0.6975 -0.1440 0.030 Uiso 1 1 calc R
H39B H 0.0058 0.6329 -0.0430 0.030 Uiso 1 1 calc R
C32 C 0.29102(19) 0.54097(18) 0.15918(19) 0.0204(6) Uani 1 1 d .
H32 H 0.2921 0.5302 0.0861 0.024 Uiso 1 1 calc R
C18 C -0.11174(18) 1.07599(19) 0.2742(2) 0.0243(6) Uani 1 1 d .
H18A H -0.1282 1.1245 0.2088 0.029 Uiso 1 1 calc R
H18B H -0.1027 1.1202 0.3236 0.029 Uiso 1 1 calc R
C28 C 0.04109(19) 0.64240(19) 0.42854(19) 0.0238(6) Uani 1 1 d .
H28 H 0.0874 0.5709 0.4386 0.029 Uiso 1 1 calc R
C16 C 0.7345(2) 0.80803(19) -0.0251(2) 0.0265(6) Uani 1 1 d .
H16 H 0.7562 0.8224 -0.0988 0.032 Uiso 1 1 calc R
C13 C 0.67054(19) 0.7669(2) 0.1883(2) 0.0260(6) Uani 1 1 d .
H13 H 0.6493 0.7527 0.2620 0.031 Uiso 1 1 calc R
C11 C 0.48877(18) 0.73903(18) 0.1651(2) 0.0214(6) Uani 1 1 d .
H11A H 0.4667 0.7063 0.1128 0.026 Uiso 1 1 calc R
H11B H 0.4952 0.6839 0.2286 0.026 Uiso 1 1 calc R
C25 C 0.3799(2) 0.5930(2) 0.4606(2) 0.0342(7) Uani 1 1 d .
H25 H 0.4564 0.5645 0.4373 0.041 Uiso 1 1 calc R
C10 C 0.38523(19) 0.91190(19) 0.09975(19) 0.0234(6) Uani 1 1 d .
H10A H 0.4555 0.9314 0.0664 0.028 Uiso 1 1 calc R
H10B H 0.3405 0.9759 0.1240 0.028 Uiso 1 1 calc R
C36 C 0.2352(2) 0.3609(2) 0.2253(2) 0.0383(8) Uani 1 1 d .
H36A H 0.1812 0.3229 0.2738 0.046 Uiso 1 1 calc R
H36B H 0.2332 0.3509 0.1534 0.046 Uiso 1 1 calc R
C34 C 0.4294(2) 0.3757(2) 0.1859(2) 0.0343(7) Uani 1 1 d .
H34A H 0.4364 0.3646 0.1129 0.041 Uiso 1 1 calc R
H34B H 0.4991 0.3475 0.2102 0.041 Uiso 1 1 calc R
C42 C 0.2823(2) 0.5158(2) -0.1681(2) 0.0317(7) Uani 1 1 d .
H42A H 0.2871 0.4485 -0.1167 0.038 Uiso 1 1 calc R
H42B H 0.3491 0.5132 -0.2189 0.038 Uiso 1 1 calc R
C30 C 0.0030(2) 0.6742(2) 0.5350(2) 0.0356(7) Uani 1 1 d .
H30A H 0.0646 0.6780 0.5666 0.053 Uiso 1 1 calc R
H30B H -0.0373 0.6211 0.5803 0.053 Uiso 1 1 calc R
H30C H -0.0430 0.7440 0.5272 0.053 Uiso 1 1 calc R
C14 C 0.7729(2) 0.7863(2) 0.1481(2) 0.0305(7) Uani 1 1 d .
H14 H 0.8211 0.7863 0.1942 0.037 Uiso 1 1 calc R
C15 C 0.8052(2) 0.8055(2) 0.0413(2) 0.0287(6) Uani 1 1 d .
H15 H 0.8760 0.8170 0.0138 0.034 Uiso 1 1 calc R
C23 C -0.2787(2) 0.8714(2) 0.4336(2) 0.0392(7) Uani 1 1 d .
H23 H -0.2682 0.8029 0.4762 0.047 Uiso 1 1 calc R
C40 C 0.0837(2) 0.5376(2) -0.1512(2) 0.0319(7) Uani 1 1 d .
H40A H 0.0795 0.4708 -0.0999 0.038 Uiso 1 1 calc R
H40B H 0.0238 0.5501 -0.1915 0.038 Uiso 1 1 calc R
C27 C 0.3236(2) 0.5000(2) 0.5110(2) 0.0382(7) Uani 1 1 d .
H27A H 0.2485 0.5262 0.5349 0.057 Uiso 1 1 calc R
H27B H 0.3573 0.4596 0.5710 0.057 Uiso 1 1 calc R
H27C H 0.3285 0.4536 0.4599 0.057 Uiso 1 1 calc R
C20 C -0.3077(2) 1.0687(2) 0.3077(2) 0.0373(7) Uani 1 1 d .
H20 H -0.3186 1.1363 0.2635 0.045 Uiso 1 1 calc R
C41 C 0.1885(2) 0.5256(2) -0.2254(2) 0.0338(7) Uani 1 1 d .
H41A H 0.1887 0.5884 -0.2825 0.041 Uiso 1 1 calc R
H41B H 0.1958 0.4615 -0.2572 0.041 Uiso 1 1 calc R
C29 C -0.0492(2) 0.6338(2) 0.3748(2) 0.0304(7) Uani 1 1 d .
H29A H -0.0962 0.7030 0.3647 0.046 Uiso 1 1 calc R
H29B H -0.0900 0.5802 0.4183 0.046 Uiso 1 1 calc R
H29C H -0.0202 0.6128 0.3067 0.046 Uiso 1 1 calc R
C22 C -0.3803(2) 0.9230(3) 0.4208(2) 0.0451(9) Uani 1 1 d .
H22 H -0.4402 0.8907 0.4554 0.054 Uiso 1 1 calc R
C21 C -0.3949(2) 1.0208(3) 0.3584(3) 0.0458(8) Uani 1 1 d .
H21 H -0.4650 1.0563 0.3495 0.055 Uiso 1 1 calc R
C26 C 0.3761(3) 0.6665(3) 0.5360(2) 0.0693(12) Uani 1 1 d .
H26A H 0.4157 0.7243 0.5013 0.104 Uiso 1 1 calc R
H26B H 0.4082 0.6266 0.5970 0.104 Uiso 1 1 calc R
H26C H 0.3017 0.6965 0.5587 0.104 Uiso 1 1 calc R
C35 C 0.3454(2) 0.3143(2) 0.2545(2) 0.0403(8) Uani 1 1 d .
H35A H 0.3450 0.3173 0.3289 0.048 Uiso 1 1 calc R
H35B H 0.3634 0.2387 0.2460 0.048 Uiso 1 1 calc R

loop_
_atom_site_aniso_label
_atom_site_aniso_U_11
_atom_site_aniso_U_22
_atom_site_aniso_U_33
_atom_site_aniso_U_23
_atom_site_aniso_U_13
_atom_site_aniso_U_12
Zr1 0.01492(14) 0.01789(13) 0.01801(14) -0.00112(10) -0.00329(9) -0.00423(9)
O2 0.0205(10) 0.0262(10) 0.0224(10) -0.0003(8) -0.0005(8) -0.0097(8)
O1 0.0263(10) 0.0279(10) 0.0234(10) -0.0004(8) -0.0096(8) -0.0023(8)
N5 0.0185(11) 0.0128(10) 0.0210(12) 0.0009(9) -0.0054(9) -0.0009(9)
N2 0.0142(11) 0.0239(11) 0.0231(12) -0.0067(9) -0.0024(9) -0.0031(9)
N6 0.0252(12) 0.0252(12) 0.0218(12) -0.0081(10) -0.0077(10) -0.0022(10)
N4 0.0173(11) 0.0165(11) 0.0187(11) -0.0029(9) -0.0026(9) -0.0030(9)
C31 0.0176(14) 0.0160(13) 0.0207(14) -0.0003(11) 0.0009(11) -0.0044(10)
N3 0.0156(11) 0.0205(11) 0.0242(12) -0.0049(9) -0.0009(9) -0.0021(9)
N1 0.0166(11) 0.0181(11) 0.0239(12) -0.0044(9) -0.0033(9) -0.0036(9)
C9 0.0212(14) 0.0254(14) 0.0202(14) -0.0002(11) 0.0004(11) -0.0042(11)
C17 0.0199(14) 0.0206(14) 0.0273(15) -0.0049(11) -0.0053(11) -0.0047(11)
C2 0.0241(15) 0.0269(15) 0.0312(16) -0.0115(12) -0.0027(12) -0.0063(12)
C38 0.0209(14) 0.0225(14) 0.0192(14) -0.0050(11) -0.0052(11) -0.0027(11)
C8 0.0229(14) 0.0196(13) 0.0173(14) -0.0004(11) -0.0037(11) -0.0016(11)
C33 0.0219(15) 0.0220(14) 0.0386(17) -0.0063(12) -0.0068(12) -0.0001(12)
C24 0.0239(16) 0.0345(17) 0.0323(16) -0.0078(13) 0.0007(12) -0.0075(13)
C19 0.0190(15) 0.0289(15) 0.0257(15) -0.0135(12) -0.0007(11) -0.0028(11)
C5 0.0167(14) 0.0224(14) 0.0280(15) -0.0051(12) 0.0011(11) -0.0032(11)
C7 0.0162(13) 0.0223(14) 0.0212(14) -0.0036(11) -0.0043(11) -0.0031(11)
C4 0.0209(15) 0.0243(15) 0.0333(16) -0.0124(12) 0.0014(12) -0.0035(11)
C1 0.0197(14) 0.0260(14) 0.0309(16) -0.0073(12) -0.0054(12) -0.0087(11)
C3 0.0241(15) 0.0291(15) 0.0217(14) -0.0076(12) 0.0003(11) -0.0091(12)
C37 0.0262(16) 0.0213(14) 0.0364(17) -0.0062(12) 0.0013(12) -0.0063(12)
C12 0.0145(14) 0.0153(13) 0.0314(16) -0.0053(11) -0.0014(11) 0.0000(10)
C6 0.0152(14) 0.0228(14) 0.0251(15) -0.0026(11) -0.0037(11) -0.0013(11)
C43 0.0209(14) 0.0269(15) 0.0242(15) -0.0019(12) -0.0066(11) -0.0042(11)
C39 0.0210(15) 0.0307(15) 0.0250(15) -0.0053(12) -0.0040(11) -0.0066(12)
C32 0.0215(14) 0.0169(13) 0.0219(14) -0.0019(11) -0.0045(11) -0.0016(11)
C18 0.0185(14) 0.0216(14) 0.0323(16) -0.0074(12) -0.0015(12) -0.0015(11)
C28 0.0236(15) 0.0173(13) 0.0270(15) 0.0021(11) -0.0001(12) -0.0048(11)
C16 0.0277(16) 0.0185(14) 0.0324(16) -0.0067(12) 0.0038(13) -0.0074(12)
C13 0.0216(15) 0.0298(15) 0.0264(15) -0.0055(12) -0.0043(12) -0.0024(12)
C11 0.0185(14) 0.0169(13) 0.0279(15) -0.0026(11) -0.0024(11) -0.0036(11)
C25 0.0244(16) 0.0464(18) 0.0278(16) 0.0096(14) -0.0111(13) -0.0063(13)
C10 0.0156(14) 0.0223(14) 0.0305(15) -0.0019(12) -0.0009(11) -0.0040(11)
C36 0.0333(18) 0.0237(15) 0.054(2) -0.0097(14) 0.0114(15) -0.0093(13)
C34 0.0256(16) 0.0233(15) 0.052(2) -0.0071(14) -0.0080(14) 0.0036(12)
C42 0.0337(17) 0.0332(16) 0.0255(16) -0.0081(13) -0.0026(13) 0.0018(13)
C30 0.0384(18) 0.0333(16) 0.0290(17) -0.0002(13) 0.0058(13) -0.0072(14)
C14 0.0192(15) 0.0318(16) 0.0433(19) -0.0060(14) -0.0128(13) -0.0038(12)
C15 0.0163(14) 0.0258(15) 0.0430(18) -0.0079(13) 0.0021(13) -0.0054(12)
C23 0.039(2) 0.0412(18) 0.0388(18) -0.0100(14) 0.0042(15) -0.0178(15)
C40 0.0338(17) 0.0377(17) 0.0306(16) -0.0092(13) -0.0089(13) -0.0138(13)
C27 0.0398(18) 0.0405(18) 0.0295(17) 0.0067(14) -0.0098(14) -0.0041(14)
C20 0.0276(17) 0.0405(18) 0.0462(19) -0.0154(15) -0.0063(14) -0.0028(14)
C41 0.0453(19) 0.0341(17) 0.0260(16) -0.0127(13) -0.0071(14) -0.0068(14)
C29 0.0240(15) 0.0255(15) 0.0409(18) -0.0026(13) -0.0026(13) -0.0077(12)
C22 0.0318(19) 0.063(2) 0.049(2) -0.0300(18) 0.0151(15) -0.0273(17)
C21 0.0211(17) 0.059(2) 0.063(2) -0.0275(19) -0.0026(15) -0.0069(15)
C26 0.108(3) 0.081(3) 0.035(2) 0.0162(19) -0.033(2) -0.058(2)
C35 0.054(2) 0.0166(15) 0.0444(19) -0.0024(13) -0.0015(15) -0.0011(14)

loop_
_atom_type_symbol
_atom_type_description
_atom_type_scat_dispersion_real
_atom_type_scat_dispersion_imag
_atom_type_scat_source
C C 0.0033 0.0016 'International Tables Vol C Tables 4.2.6.8 and 6.1.1.4'
H H 0.0000 0.0000 'International Tables Vol C Tables 4.2.6.8 and 6.1.1.4'
N N 0.0061 0.0033 'International Tables Vol C Tables 4.2.6.8 and 6.1.1.4'
O O 0.0106 0.0060 'International Tables Vol C Tables 4.2.6.8 and 6.1.1.4'
Zr Zr -2.9673 0.5597 'International Tables Vol C Tables 4.2.6.8 and 6.1.1.4'

loop_
_geom_angle_atom_site_label_1
_geom_angle_atom_site_label_2
_geom_angle_atom_site_label_3
_geom_angle
O2 Zr1 O1 99.51(7)
O2 Zr1 N2 99.74(7)
O1 Zr1 N2 102.14(7)
O2 Zr1 N5 98.75(7)
O1 Zr1 N5 95.08(7)
N2 Zr1 N5 152.18(7)
O2 Zr1 N4 92.78(7)
O1 Zr1 N4 152.58(7)
N2 Zr1 N4 99.77(7)
N5 Zr1 N4 58.65(6)
O2 Zr1 N1 170.80(6)
O1 Zr1 N1 86.69(7)
N2 Zr1 N1 72.16(7)
N5 Zr1 N1 87.38(6)
N4 Zr1 N1 84.53(6)
C28 O2 Zr1 151.24(15)
C25 O1 Zr1 158.96(17)
C31 N5 C32 119.47(19)
C31 N5 Zr1 103.12(14)
C32 N5 Zr1 132.46(15)
C3 N2 C2 112.16(18)
C3 N2 Zr1 124.11(15)
C2 N2 Zr1 123.67(15)
C31 N6 C38 127.2(2)
C8 N4 C7 109.31(17)
C8 N4 C31 107.03(17)
C7 N4 C31 107.53(17)
C8 N4 Zr1 125.42(14)
C7 N4 Zr1 114.22(13)
C31 N4 Zr1 89.80(13)
N6 C31 N5 140.0(2)
N6 C31 N4 113.6(2)
N5 C31 N4 106.36(19)
C5 N3 C6 112.46(18)
C5 N3 C18 109.41(18)
C6 N3 C18 109.29(19)
C1 N1 C10 108.99(18)
C1 N1 C11 109.95(18)
C10 N1 C11 110.81(18)
C1 N1 Zr1 100.73(13)
C10 N1 Zr1 116.33(14)
C11 N1 Zr1 109.51(13)
C8 C9 C10 113.8(2)
C8 C9 H9A 108.8
C10 C9 H9A 108.8
C8 C9 H9B 108.8
C10 C9 H9B 108.8
H9A C9 H9B 107.7
C12 C17 C16 121.2(2)
C12 C17 H17 119.4
C16 C17 H17 119.4
N2 C2 C1 109.09(19)
N2 C2 H2A 109.9
C1 C2 H2A 109.9
N2 C2 H2B 109.9
C1 C2 H2B 109.9
H2A C2 H2B 108.3
N6 C38 C39 108.74(19)
N6 C38 C43 111.32(19)
C39 C38 C43 109.0(2)
N6 C38 H38 109.3
C39 C38 H38 109.3
C43 C38 H38 109.3
N4 C8 C9 114.82(19)
N4 C8 H8A 108.6
C9 C8 H8A 108.6
N4 C8 H8B 108.6
C9 C8 H8B 108.6
H8A C8 H8B 107.5
C32 C33 C34 111.1(2)
C32 C33 H33A 109.4
C34 C33 H33A 109.4
C32 C33 H33B 109.4
C34 C33 H33B 109.4
H33A C33 H33B 108.0
C19 C24 C23 120.9(3)
C19 C24 H24 119.6
C23 C24 H24 119.6
C24 C19 C20 118.6(2)
C24 C19 C18 121.2(2)
C20 C19 C18 120.0(2)
N3 C5 C4 112.0(2)
N3 C5 H5A 109.2
C4 C5 H5A 109.2
N3 C5 H5B 109.2
C4 C5 H5B 109.2
H5A C5 H5B 107.9
N4 C7 C6 121.13(19)
N4 C7 H7A 107.0
C6 C7 H7A 107.0
N4 C7 H7B 107.0
C6 C7 H7B 107.0
H7A C7 H7B 106.8
C5 C4 C3 111.6(2)
C5 C4 H4A 109.3
C3 C4 H4A 109.3
C5 C4 H4B 109.3
C3 C4 H4B 109.3
H4A C4 H4B 108.0
N1 C1 C2 111.01(19)
N1 C1 H1A 109.4
C2 C1 H1A 109.4
N1 C1 H1B 109.4
C2 C1 H1B 109.4
H1A C1 H1B 108.0
N2 C3 C4 114.3(2)
N2 C3 H3A 108.7
C4 C3 H3A 108.7
N2 C3 H3B 108.7
C4 C3 H3B 108.7
H3A C3 H3B 107.6
C32 C37 C36 111.4(2)
C32 C37 H37A 109.4
C36 C37 H37A 109.4
C32 C37 H37B 109.4
C36 C37 H37B 109.4
H37A C37 H37B 108.0
C17 C12 C13 118.0(2)
C17 C12 C11 121.0(2)
C13 C12 C11 120.9(2)
N3 C6 C7 118.3(2)
N3 C6 H6A 107.7
C7 C6 H6A 107.7
N3 C6 H6B 107.7
C7 C6 H6B 107.7
H6A C6 H6B 107.1
C42 C43 C38 111.2(2)
C42 C43 H43A 109.4
C38 C43 H43A 109.4
C42 C43 H43B 109.4
C38 C43 H43B 109.4
H43A C43 H43B 108.0
C38 C39 C40 111.7(2)
C38 C39 H39A 109.3
C40 C39 H39A 109.3
C38 C39 H39B 109.3
C40 C39 H39B 109.3
H39A C39 H39B 107.9
N5 C32 C33 113.22(19)
N5 C32 C37 110.37(19)
C33 C32 C37 109.8(2)
N5 C32 H32 107.8
C33 C32 H32 107.8
C37 C32 H32 107.8
N3 C18 C19 113.9(2)
N3 C18 H18A 108.8
C19 C18 H18A 108.8
N3 C18 H18B 108.8
C19 C18 H18B 108.8
H18A C18 H18B 107.7
O2 C28 C29 110.2(2)
O2 C28 C30 109.7(2)
C29 C28 C30 112.8(2)
O2 C28 H28 108.0
C29 C28 H28 108.0
C30 C28 H28 108.0
C15 C16 C17 120.1(2)
C15 C16 H16 119.9
C17 C16 H16 119.9
C14 C13 C12 120.7(2)
C14 C13 H13 119.7
C12 C13 H13 119.7
N1 C11 C12 117.06(19)
N1 C11 H11A 108.0
C12 C11 H11A 108.0
N1 C11 H11B 108.0
C12 C11 H11B 108.0
H11A C11 H11B 107.3
O1 C25 C26 110.4(2)
O1 C25 C27 110.0(2)
C26 C25 C27 111.9(2)
O1 C25 H25 108.1
C26 C25 H25 108.1
C27 C25 H25 108.1
N1 C10 C9 116.10(19)
N1 C10 H10A 108.3
C9 C10 H10A 108.3
N1 C10 H10B 108.3
C9 C10 H10B 108.3
H10A C10 H10B 107.4
C35 C36 C37 110.4(2)
C35 C36 H36A 109.6
C37 C36 H36A 109.6
C35 C36 H36B 109.6
C37 C36 H36B 109.6
H36A C36 H36B 108.1
C35 C34 C33 112.0(2)
C35 C34 H34A 109.2
C33 C34 H34A 109.2
C35 C34 H34B 109.2
C33 C34 H34B 109.2
H34A C34 H34B 107.9
C43 C42 C41 111.2(2)
C43 C42 H42A 109.4
C41 C42 H42A 109.4
C43 C42 H42B 109.4
C41 C42 H42B 109.4
H42A C42 H42B 108.0
C28 C30 H30A 109.5
C28 C30 H30B 109.5
H30A C30 H30B 109.5
C28 C30 H30C 109.5
H30A C30 H30C 109.5
H30B C30 H30C 109.5
C15 C14 C13 120.2(2)
C15 C14 H14 119.9
C13 C14 H14 119.9
C16 C15 C14 119.7(2)
C16 C15 H15 120.1
C14 C15 H15 120.1
C22 C23 C24 119.8(3)
C22 C23 H23 120.1
C24 C23 H23 120.1
C41 C40 C39 111.5(2)
C41 C40 H40A 109.3
C39 C40 H40A 109.3
C41 C40 H40B 109.3
C39 C40 H40B 109.3
H40A C40 H40B 108.0
C25 C27 H27A 109.5
C25 C27 H27B 109.5
H27A C27 H27B 109.5
C25 C27 H27C 109.5
H27A C27 H27C 109.5
H27B C27 H27C 109.5
C19 C20 C21 120.5(3)
C19 C20 H20 119.8
C21 C20 H20 119.8
C40 C41 C42 110.9(2)
C40 C41 H41A 109.5
C42 C41 H41A 109.5
C40 C41 H41B 109.5
C42 C41 H41B 109.5
H41A C41 H41B 108.0
C28 C29 H29A 109.5
C28 C29 H29B 109.5
H29A C29 H29B 109.5
C28 C29 H29C 109.5
H29A C29 H29C 109.5
H29B C29 H29C 109.5
C21 C22 C23 119.9(3)
C21 C22 H22 120.1
C23 C22 H22 120.1
C22 C21 C20 120.4(3)
C22 C21 H21 119.8
C20 C21 H21 119.8
C25 C26 H26A 109.5
C25 C26 H26B 109.5
H26A C26 H26B 109.5
C25 C26 H26C 109.5
H26A C26 H26C 109.5
H26B C26 H26C 109.5
C34 C35 C36 110.9(2)
C34 C35 H35A 109.5
C36 C35 H35A 109.5
C34 C35 H35B 109.5
C36 C35 H35B 109.5
H35A C35 H35B 108.0

loop_
_geom_bond_atom_site_label_1
_geom_bond_atom_site_label_2
_geom_bond_distance
Zr1 O2 1.9411(15)
Zr1 O1 1.9419(16)
Zr1 N2 2.0894(19)
Zr1 N5 2.2449(19)
Zr1 N4 2.4394(19)
Zr1 N1 2.5049(19)
O2 C28 1.417(3)
O1 C25 1.404(3)
N5 C31 1.350(3)
N5 C32 1.471(3)
N2 C3 1.457(3)
N2 C2 1.461(3)
N6 C31 1.282(3)
N6 C38 1.453(3)
N4 C8 1.488(3)
N4 C7 1.512(3)
N4 C31 1.521(3)
N3 C5 1.467(3)
N3 C6 1.471(3)
N3 C18 1.471(3)
N1 C1 1.482(3)
N1 C10 1.486(3)
N1 C11 1.499(3)
C9 C8 1.514(3)
C9 C10 1.525(3)
C9 H9A 0.9900
C9 H9B 0.9900
C17 C12 1.381(3)
C17 C16 1.386(3)
C17 H17 0.9500
C2 C1 1.517(3)
C2 H2A 0.9900
C2 H2B 0.9900
C38 C39 1.522(3)
C38 C43 1.531(3)
C38 H38 1.0000
C8 H8A 0.9900
C8 H8B 0.9900
C33 C32 1.523(3)
C33 C34 1.534(3)
C33 H33A 0.9900
C33 H33B 0.9900
C24 C19 1.377(4)
C24 C23 1.392(4)
C24 H24 0.9500
C19 C20 1.384(4)
C19 C18 1.512(3)
C5 C4 1.517(3)
C5 H5A 0.9900
C5 H5B 0.9900
C7 C6 1.520(3)
C7 H7A 0.9900
C7 H7B 0.9900
C4 C3 1.528(3)
C4 H4A 0.9900
C4 H4B 0.9900
C1 H1A 0.9900
C1 H1B 0.9900
C3 H3A 0.9900
C3 H3B 0.9900
C37 C32 1.524(3)
C37 C36 1.530(3)
C37 H37A 0.9900
C37 H37B 0.9900
C12 C13 1.397(3)
C12 C11 1.514(3)
C6 H6A 0.9900
C6 H6B 0.9900
C43 C42 1.517(3)
C43 H43A 0.9900
C43 H43B 0.9900
C39 C40 1.523(3)
C39 H39A 0.9900
C39 H39B 0.9900
C32 H32 1.0000
C18 H18A 0.9900
C18 H18B 0.9900
C28 C29 1.509(3)
C28 C30 1.514(3)
C28 H28 1.0000
C16 C15 1.373(4)
C16 H16 0.9500
C13 C14 1.383(3)
C13 H13 0.9500
C11 H11A 0.9900
C11 H11B 0.9900
C25 C26 1.504(4)
C25 C27 1.507(4)
C25 H25 1.0000
C10 H10A 0.9900
C10 H10B 0.9900
C36 C35 1.523(4)
C36 H36A 0.9900
C36 H36B 0.9900
C34 C35 1.521(4)
C34 H34A 0.9900
C34 H34B 0.9900
C42 C41 1.519(4)
C42 H42A 0.9900
C42 H42B 0.9900
C30 H30A 0.9800
C30 H30B 0.9800
C30 H30C 0.9800
C14 C15 1.378(4)
C14 H14 0.9500
C15 H15 0.9500
C23 C22 1.377(4)
C23 H23 0.9500
C40 C41 1.519(4)
C40 H40A 0.9900
C40 H40B 0.9900
C27 H27A 0.9800
C27 H27B 0.9800
C27 H27C 0.9800
C20 C21 1.389(4)
C20 H20 0.9500
C41 H41A 0.9900
C41 H41B 0.9900
C29 H29A 0.9800
C29 H29B 0.9800
C29 H29C 0.9800
C22 C21 1.365(4)
C22 H22 0.9500
C21 H21 0.9500
C26 H26A 0.9800
C26 H26B 0.9800
C26 H26C 0.9800
C35 H35A 0.9900
C35 H35B 0.9900

loop_
_geom_torsion_atom_site_label_1
_geom_torsion_atom_site_label_2
_geom_torsion_atom_site_label_3
_geom_torsion_atom_site_label_4
_geom_torsion
O1 Zr1 O2 C28 -27.5(3)
N2 Zr1 O2 C28 -131.7(3)
N5 Zr1 O2 C28 69.2(3)
N4 Zr1 O2 C28 127.9(3)
O2 Zr1 O1 C25 -53.8(5)
N2 Zr1 O1 C25 48.4(5)
N5 Zr1 O1 C25 -153.5(4)
N4 Zr1 O1 C25 -169.2(4)
N1 Zr1 O1 C25 119.4(4)
O2 Zr1 N5 C31 78.22(14)
O1 Zr1 N5 C31 178.68(14)
N2 Zr1 N5 C31 -52.9(2)
N4 Zr1 N5 C31 -9.69(13)
N1 Zr1 N5 C31 -94.88(14)
O2 Zr1 N5 C32 -75.7(2)
O1 Zr1 N5 C32 24.8(2)
N2 Zr1 N5 C32 153.16(18)
N4 Zr1 N5 C32 -163.6(2)
N1 Zr1 N5 C32 111.21(19)
O2 Zr1 N2 C3 -7.60(19)
O1 Zr1 N2 C3 -109.63(18)
N5 Zr1 N2 C3 123.4(2)
N4 Zr1 N2 C3 86.95(18)
N1 Zr1 N2 C3 167.9(2)
O2 Zr1 N2 C2 169.51(19)
O1 Zr1 N2 C2 67.5(2)
N5 Zr1 N2 C2 -59.5(3)
N4 Zr1 N2 C2 -95.94(19)
N1 Zr1 N2 C2 -14.97(18)
O2 Zr1 N4 C8 158.90(17)
O1 Zr1 N4 C8 -84.2(2)
N2 Zr1 N4 C8 58.52(17)
N5 Zr1 N4 C8 -102.54(18)
N1 Zr1 N4 C8 -12.28(16)
O2 Zr1 N4 C7 19.01(14)
O1 Zr1 N4 C7 135.93(16)
N2 Zr1 N4 C7 -81.37(14)
N5 Zr1 N4 C7 117.56(16)
N1 Zr1 N4 C7 -152.17(14)
O2 Zr1 N4 C31 -90.18(12)
O1 Zr1 N4 C31 26.7(2)
N2 Zr1 N4 C31 169.44(12)
N5 Zr1 N4 C31 8.37(11)
N1 Zr1 N4 C31 98.63(12)
C38 N6 C31 N5 -1.3(5)
C38 N6 C31 N4 178.4(2)
C32 N5 C31 N6 -8.3(4)
Zr1 N5 C31 N6 -166.4(3)
C32 N5 C31 N4 172.03(18)
Zr1 N5 C31 N4 13.91(18)
C8 N4 C31 N6 -65.0(2)
C7 N4 C31 N6 52.4(2)
Zr1 N4 C31 N6 167.78(18)
C8 N4 C31 N5 114.80(19)
C7 N4 C31 N5 -127.86(19)
Zr1 N4 C31 N5 -12.44(16)
O1 Zr1 N1 C1 -69.39(14)
N2 Zr1 N1 C1 34.49(14)
N5 Zr1 N1 C1 -164.64(14)
N4 Zr1 N1 C1 136.61(14)
O1 Zr1 N1 C10 173.00(16)
N2 Zr1 N1 C10 -83.11(15)
N5 Zr1 N1 C10 77.76(15)
N4 Zr1 N1 C10 19.01(15)
O1 Zr1 N1 C11 46.42(15)
N2 Zr1 N1 C11 150.31(16)
N5 Zr1 N1 C11 -48.83(15)
N4 Zr1 N1 C11 -107.57(15)
C3 N2 C2 C1 169.1(2)
Zr1 N2 C2 C1 -8.3(3)
C31 N6 C38 C39 158.9(2)
C31 N6 C38 C43 -81.0(3)
C7 N4 C8 C9 178.46(18)
C31 N4 C8 C9 -65.4(2)
Zr1 N4 C8 C9 37.0(3)
C10 C9 C8 N4 -71.2(3)
C23 C24 C19 C20 -0.5(4)
C23 C24 C19 C18 174.8(2)
C6 N3 C5 C4 -156.8(2)
C18 N3 C5 C4 81.6(2)
C8 N4 C7 C6 -51.5(3)
C31 N4 C7 C6 -167.4(2)
Zr1 N4 C7 C6 94.7(2)
N3 C5 C4 C3 67.6(3)
C10 N1 C1 C2 71.9(2)
C11 N1 C1 C2 -166.49(19)
Zr1 N1 C1 C2 -51.0(2)
N2 C2 C1 N1 43.6(3)
C2 N2 C3 C4 64.3(3)
Zr1 N2 C3 C4 -118.3(2)
C5 C4 C3 N2 53.0(3)
C16 C17 C12 C13 1.2(4)
C16 C17 C12 C11 -175.0(2)
C5 N3 C6 C7 93.2(3)
C18 N3 C6 C7 -145.1(2)
N4 C7 C6 N3 -73.3(3)
N6 C38 C43 C42 -177.54(19)
C39 C38 C43 C42 -57.6(3)
N6 C38 C39 C40 178.4(2)
C43 C38 C39 C40 56.9(3)
C31 N5 C32 C33 149.4(2)
Zr1 N5 C32 C33 -60.1(3)
C31 N5 C32 C37 -87.1(3)
Zr1 N5 C32 C37 63.5(3)
C34 C33 C32 N5 179.8(2)
C34 C33 C32 C37 56.0(3)
C36 C37 C32 N5 176.5(2)
C36 C37 C32 C33 -58.1(3)
C5 N3 C18 C19 -157.7(2)
C6 N3 C18 C19 78.7(3)
C24 C19 C18 N3 31.8(3)
C20 C19 C18 N3 -153.0(2)
Zr1 O2 C28 C29 -122.7(3)
Zr1 O2 C28 C30 112.5(3)
C12 C17 C16 C15 -0.4(4)
C17 C12 C13 C14 -0.5(4)
C11 C12 C13 C14 175.6(2)
C1 N1 C11 C12 -61.0(3)
C10 N1 C11 C12 59.6(3)
Zr1 N1 C11 C12 -170.77(17)
C17 C12 C11 N1 -95.3(3)
C13 C12 C11 N1 88.6(3)
Zr1 O1 C25 C26 -36.7(6)
Zr1 O1 C25 C27 87.2(5)
C1 N1 C10 C9 -167.09(19)
C11 N1 C10 C9 71.8(2)
Zr1 N1 C10 C9 -54.1(2)
C8 C9 C10 N1 85.0(3)
C32 C37 C36 C35 58.0(3)
C32 C33 C34 C35 -55.0(3)
C38 C43 C42 C41 57.5(3)
C12 C13 C14 C15 -0.8(4)
C17 C16 C15 C14 -1.0(4)
C13 C14 C15 C16 1.6(4)
C19 C24 C23 C22 -0.6(4)
C38 C39 C40 C41 -56.1(3)
C24 C19 C20 C21 1.3(4)
C18 C19 C20 C21 -174.1(2)
C39 C40 C41 C42 54.2(3)
C43 C42 C41 C40 -55.1(3)
C24 C23 C22 C21 0.9(4)
C23 C22 C21 C20 -0.1(5)
C19 C20 C21 C22 -1.0(4)
C33 C34 C35 C36 54.5(3)
C37 C36 C35 C34 -55.5(3)
